data_2021258
loop_
_publ_author_name
'Kuwajima, Sho'
'Arai, Yuta'
'Kitajima, Hiromasa'
'Kikukawa, Yuji'
'Hayashi, Yoshihito'

_publ_section_title
;
 Synthesis and structural characterization of tube-type tetradecavanadates
;
_journal_coeditor_code JR3005
_journal_issue 11
_journal_name_full 'Acta Crystallographica Section C'
_journal_page_first
;
;
_journal_paper_doi 10.1107/S2053229618008914
_journal_volume 74
_journal_year 2018
_chemical_formula_iupac '(N1 H4)7 [V14 O38 (N3)], 6C2 H6 O S'
_chemical_formula_moiety '7(N1 H4 +), N3 O38 V14 7-, 6(C2 H6 O S)'
_chemical_formula_sum 'C12 H64 N10 O44 S6 V14'
_chemical_formula_weight 1958.25
_chemical_name_systematic
;
Heptaammonium azidotetradecavanadate dimethyl sulfoxide hexasolvate
;
_space_group_crystal_system monoclinic
_space_group_IT_number 15
_space_group_name_Hall '-C 2yc'
_space_group_name_H-M_alt 'C 1 2/c 1'
_symmetry_space_group_name_Hall '-C 2yc'
_symmetry_space_group_name_H-M 'C 1 2/c 1'
_atom_sites_solution_hydrogens mixed
_audit_creation_method SHELXL-2014
_cell_angle_alpha 90
_cell_angle_beta 116.387(15)
_cell_angle_gamma 90
_cell_formula_units_Z 4
_cell_length_a 19.272(3)
_cell_length_b 24.785(3)
_cell_length_c 14.552(4)
_cell_measurement_reflns_used 13563
_cell_measurement_temperature 83(2)
_cell_measurement_theta_max 13.76
_cell_measurement_theta_min 1.56
_cell_volume 6227(2)
_computing_cell_refinement
;
CrystalClear (Rigaku/MSC, 2006)
;
_computing_data_collection
;
CrystalClear (Rigaku/MSC, 2006)
;
_computing_data_reduction
;
CrystalClear (Rigaku/MSC, 2006)
;
_computing_structure_refinement
;
SHELXL2014 (Sheldrick, 2015b)
;
_computing_structure_solution
;
SHELXT (Sheldrick, 2015a)
;
_diffrn_ambient_temperature 83(2)
_diffrn_detector_area_resol_mean 14.629
_diffrn_measured_fraction_theta_full 0.995
_diffrn_measured_fraction_theta_max 0.983
_diffrn_measurement_device_type 'Rigaku Mercury70'
_diffrn_measurement_method \w
_diffrn_radiation_type MoK\a
_diffrn_radiation_wavelength 0.71075
_diffrn_reflns_av_R_equivalents 0.0339
_diffrn_reflns_av_unetI/netI 0.0248
_diffrn_reflns_limit_h_max 20
_diffrn_reflns_limit_h_min -25
_diffrn_reflns_limit_k_max 32
_diffrn_reflns_limit_k_min -31
_diffrn_reflns_limit_l_max 18
_diffrn_reflns_limit_l_min -15
_diffrn_reflns_number 33352
_diffrn_reflns_theta_full 25.242
_diffrn_reflns_theta_max 27.502
_diffrn_reflns_theta_min 3.125
_exptl_absorpt_coefficient_mu 2.299
_exptl_absorpt_correction_T_max 0.631
_exptl_absorpt_correction_T_min 0.501
_exptl_absorpt_correction_type numerical
_exptl_absorpt_process_details
;
(NUMABS; Rigaku, 1999)
;
_exptl_crystal_colour red
_exptl_crystal_density_diffrn 2.089
_exptl_crystal_density_method 'not measured'
_exptl_crystal_description block
_exptl_crystal_F_000 3904
_exptl_crystal_size_max 0.200
_exptl_crystal_size_mid 0.200
_exptl_crystal_size_min 0.200
_refine_diff_density_max 1.069
_refine_diff_density_min -0.909
_refine_ls_extinction_method none
_refine_ls_goodness_of_fit_ref 1.086
_refine_ls_hydrogen_treatment mixed
_refine_ls_matrix_type full
_refine_ls_number_parameters 446
_refine_ls_number_reflns 7051
_refine_ls_number_restraints 14
_refine_ls_restrained_S_all 1.086
_refine_ls_R_factor_all 0.0408
_refine_ls_R_factor_gt 0.0361
_refine_ls_shift/su_max 0.001
_refine_ls_shift/su_mean 0.000
_refine_ls_structure_factor_coef Fsqd
_refine_ls_weighting_details 'w=1/[\s^2^(Fo^2^)+(0.0513P)^2^+19.2144P] where P=(Fo^2^+2Fc^2^)/3'
_refine_ls_weighting_scheme calc
_refine_ls_wR_factor_gt 0.0925
_refine_ls_wR_factor_ref 0.0977
_reflns_number_gt 6292
_reflns_number_total 7051
_reflns_threshold_expression 'I > 2\s(I)'
_cod_data_source_file jr3005sup1.cif
_cod_data_source_block 2
_cod_database_code 2021258
_shelx_space_group_comment
;
The symmetry employed for this shelxl refinement is uniquely defined
by the following loop, which should always be used as a source of
symmetry information in preference to the above space-group names.
They are only intended as comments.
;
_shelx_estimated_absorpt_t_min 0.656
_shelx_estimated_absorpt_t_max 0.656
_shelxl_version_number 2.014

loop_
_space_group_symop_operation_xyz
'x, y, z'
'-x, y, -z+1/2'
'x+1/2, y+1/2, z'
'-x+1/2, y+1/2, -z+1/2'
'-x, -y, -z'
'x, -y, z-1/2'
'-x+1/2, -y+1/2, -z'
'x+1/2, -y+1/2, z-1/2'

loop_
_atom_site_type_symbol
_atom_site_label
_atom_site_fract_x
_atom_site_fract_y
_atom_site_fract_z
_atom_site_U_iso_or_equiv
_atom_site_adp_type
_atom_site_calc_flag
_atom_site_occupancy
C C101 0.28101(19) 0.96267(16) 0.8402(3) 0.0357(8) Uani d 1
H H10A 0.2294 0.9470 0.8009 0.054 Uiso calc 1
H H10B 0.3097 0.9412 0.9023 0.054 Uiso calc 1
H H10C 0.2758 0.9998 0.8594 0.054 Uiso calc 1
C C102 0.2773(2) 1.01291(13) 0.6731(3) 0.0357(8) Uani d 1
H H10D 0.2263 0.9984 0.6267 0.054 Uiso calc 1
H H10E 0.2707 1.0445 0.7091 0.054 Uiso calc 1
H H10F 0.3049 1.0236 0.6334 0.054 Uiso calc 1
C C201 0.18451(19) 0.69520(15) 0.9394(3) 0.0322(7) Uani d 1
H H20A 0.1879 0.7321 0.9177 0.048 Uiso calc 1
H H20B 0.1960 0.6951 1.0121 0.048 Uiso calc 1
H H20C 0.2220 0.6723 0.9293 0.048 Uiso calc 1
C C202 0.04072(18) 0.70993(13) 0.9199(2) 0.0257(6) Uani d 1
H H20D 0.0388 0.7475 0.8978 0.039 Uiso calc 1
H H20E -0.0121 0.6963 0.8969 0.039 Uiso calc 1
H H20F 0.0685 0.7080 0.9949 0.039 Uiso calc 1
C C301 0.3274(2) 0.40411(18) 0.5397(3) 0.0441(9) Uani d 1
H H30A 0.3104 0.3802 0.5794 0.066 Uiso calc 1
H H30B 0.2917 0.4348 0.5139 0.066 Uiso calc 1
H H30C 0.3276 0.3841 0.4817 0.066 Uiso calc 1
C C302 0.4729(2) 0.36707(14) 0.6277(3) 0.0340(7) Uani d 1
H H30D 0.4633 0.3415 0.6722 0.051 Uiso calc 1
H H30E 0.4553 0.3513 0.5592 0.051 Uiso calc 1
H H30F 0.5284 0.3748 0.6567 0.051 Uiso calc 1
N N1A 0.25489(16) 0.72352(12) 0.5701(2) 0.0315(6) Uani d 1
N N2A 0.2500 0.7500 0.5000 0.0211(7) Uani d 1
N N1 0.55738(14) 0.75064(10) 0.90881(19) 0.0168(5) Uani d 1
N N2 0.52456(15) 0.55703(12) 0.6140(2) 0.0247(5) Uani d 1
N N3 -0.00337(15) 0.57391(10) 0.9919(2) 0.0192(5) Uani d 1
N N4 0.0000 0.53901(15) 0.7500 0.0245(8) Uani d 1
O O1 0.39611(11) 0.84816(8) 0.84735(15) 0.0198(4) Uani d 1
O O2 0.40679(12) 0.69131(8) 0.91862(15) 0.0215(4) Uani d 1
O O3 0.36740(11) 0.54570(8) 0.65899(15) 0.0191(4) Uani d 1
O O4 0.13152(11) 0.92400(8) 0.61245(15) 0.0187(4) Uani d 1
O O5 0.15934(12) 0.80703(8) 0.80009(15) 0.0204(4) Uani d 1
O O6 0.12684(11) 0.61075(8) 0.70025(15) 0.0179(4) Uani d 1
O O8 0.40231(10) 0.75246(8) 0.76046(14) 0.0160(4) Uani d 1
O O9 0.40226(11) 0.63065(8) 0.56668(14) 0.0167(4) Uani d 1
O O10 0.35958(10) 0.84207(8) 0.64328(15) 0.0173(4) Uani d 1
O O11 0.37830(11) 0.64494(8) 0.73385(15) 0.0175(4) Uani d 1
O O12 0.28829(11) 0.76176(7) 0.79023(14) 0.0158(4) Uani d 1
O O13 0.26785(10) 0.60429(7) 0.47358(14) 0.0149(4) Uani d 1
O O14 0.26680(11) 0.65844(7) 0.78119(14) 0.0160(4) Uani d 1
O O15 0.24247(10) 0.84168(7) 0.68867(14) 0.0156(4) Uani d 1
O O16 0.23494(10) 0.60680(7) 0.61444(14) 0.0147(4) Uani d 1
O O17 0.14750(11) 0.71781(8) 0.68567(15) 0.0173(4) Uani d 1
O O18 0.12314(11) 0.55947(8) 0.42881(16) 0.0206(4) Uani d 1
O O19 0.10937(10) 0.81397(8) 0.59330(15) 0.0167(4) Uani d 1
O O20 0.11130(10) 0.65201(7) 0.52075(14) 0.0147(4) Uani d 1
O O101 0.41072(12) 0.98792(8) 0.83454(16) 0.0222(4) Uani d 1
O O201 0.08979(13) 0.61273(8) 0.90413(17) 0.0246(4) Uani d 1
O O301 0.44037(16) 0.46371(10) 0.5490(2) 0.0369(6) Uani d 1
S S101 0.33171(4) 0.96259(3) 0.76434(5) 0.02078(15) Uani d 1
S S201 0.08981(4) 0.66995(3) 0.86548(5) 0.01940(15) Uani d 1
S S301 0.42139(5) 0.42786(3) 0.61872(7) 0.03002(18) Uani d 1
V V1 0.34650(2) 0.81247(2) 0.74752(3) 0.01367(10) Uani d 1
V V2 0.34907(3) 0.69858(2) 0.79970(3) 0.01470(11) Uani d 1
V V3 0.33743(3) 0.60611(2) 0.62210(3) 0.01393(10) Uani d 1
V V4 0.15833(3) 0.87196(2) 0.57127(3) 0.01360(10) Uani d 1
V V5 0.18223(3) 0.78515(2) 0.71331(3) 0.01385(10) Uani d 1
V V6 0.17553(3) 0.65064(2) 0.66441(3) 0.01410(10) Uani d 1
V V7 0.16743(2) 0.61587(2) 0.46699(3) 0.01405(10) Uani d 1
H H1 0.568(2) 0.7245(11) 0.953(2) 0.023(9) Uiso d 1
H H2 0.5075(11) 0.7532(15) 0.869(2) 0.029(10) Uiso d 1
H H3 0.574(2) 0.7433(15) 0.865(2) 0.025(9) Uiso d 1
H H4 0.573(2) 0.7796(11) 0.945(3) 0.037(11) Uiso d 1
H H5 0.560(3) 0.557(3) 0.679(2) 0.11(2) Uiso d 1
H H6 0.542(2) 0.5576(16) 0.565(2) 0.031(10) Uiso d 1
H H7 0.4995(16) 0.5265(9) 0.604(2) 0.008(7) Uiso d 1
H H8 0.4920(19) 0.5847(12) 0.601(3) 0.035(10) Uiso d 1
H H9 0.0277(16) 0.5881(13) 0.969(2) 0.016(8) Uiso d 1
H H10 0.0206(18) 0.5560(12) 1.0481(18) 0.020(8) Uiso d 1
H H11 -0.0323(18) 0.5986(12) 1.000(3) 0.027(9) Uiso d 1
H H12 -0.0341(17) 0.5506(11) 0.947(2) 0.020(8) Uiso d 1
H H13 -0.023(2) 0.5189(14) 0.778(3) 0.042(11) Uiso d 1
H H14 -0.0347(16) 0.5591(13) 0.703(2) 0.026(9) Uiso d 1

loop_
_atom_site_aniso_label
_atom_site_aniso_U_11
_atom_site_aniso_U_22
_atom_site_aniso_U_33
_atom_site_aniso_U_12
_atom_site_aniso_U_13
_atom_site_aniso_U_23
C101 0.0238(16) 0.053(2) 0.0320(18) -0.0039(15) 0.0142(14) -0.0093(16)
C102 0.0302(17) 0.0222(16) 0.0336(19) -0.0009(13) -0.0048(14) 0.0042(13)
C201 0.0220(15) 0.0392(19) 0.0316(18) -0.0092(13) 0.0085(14) 0.0036(14)
C202 0.0258(15) 0.0246(15) 0.0281(16) 0.0028(12) 0.0132(13) -0.0019(12)
C301 0.0329(19) 0.059(3) 0.044(2) 0.0061(17) 0.0198(18) 0.0176(19)
C302 0.0350(18) 0.0286(17) 0.040(2) 0.0031(14) 0.0183(16) -0.0058(14)
N1A 0.0254(14) 0.0400(16) 0.0239(14) -0.0094(12) 0.0062(11) 0.0020(12)
N2A 0.0119(15) 0.0240(18) 0.0213(18) -0.0038(13) 0.0019(13) -0.0082(14)
N1 0.0148(11) 0.0147(11) 0.0192(12) 0.0006(9) 0.0061(10) 0.0026(9)
N2 0.0212(13) 0.0280(14) 0.0228(14) 0.0018(11) 0.0080(11) -0.0064(11)
N3 0.0199(12) 0.0170(12) 0.0212(13) 0.0013(9) 0.0096(10) 0.0022(9)
N4 0.035(2) 0.0179(18) 0.024(2) 0.000 0.0168(18) 0.000
O1 0.0209(10) 0.0177(10) 0.0166(10) -0.0030(8) 0.0045(8) -0.0014(7)
O2 0.0228(10) 0.0212(10) 0.0151(10) 0.0004(8) 0.0034(8) 0.0002(8)
O3 0.0210(10) 0.0140(9) 0.0222(10) 0.0038(7) 0.0095(8) 0.0019(7)
O4 0.0195(9) 0.0150(9) 0.0238(10) 0.0016(7) 0.0116(8) -0.0019(7)
O5 0.0233(10) 0.0217(10) 0.0208(10) 0.0035(8) 0.0140(9) -0.0011(8)
O6 0.0196(10) 0.0152(9) 0.0214(10) -0.0008(7) 0.0114(8) 0.0009(7)
O8 0.0126(9) 0.0152(9) 0.0199(10) -0.0002(7) 0.0068(7) -0.0003(7)
O9 0.0144(9) 0.0182(9) 0.0170(9) -0.0009(7) 0.0064(8) -0.0004(7)
O10 0.0128(9) 0.0209(10) 0.0171(9) 0.0007(7) 0.0058(8) 0.0009(7)
O11 0.0167(9) 0.0171(9) 0.0182(10) 0.0016(7) 0.0073(8) -0.0006(7)
O12 0.0169(9) 0.0148(9) 0.0171(9) 0.0006(7) 0.0087(8) 0.0004(7)
O13 0.0132(8) 0.0154(9) 0.0153(9) 0.0007(7) 0.0055(7) -0.0002(7)
O14 0.0174(9) 0.0150(9) 0.0162(9) 0.0004(7) 0.0079(8) 0.0003(7)
O15 0.0146(9) 0.0142(9) 0.0179(9) -0.0007(7) 0.0072(8) -0.0001(7)
O16 0.0136(9) 0.0153(9) 0.0153(9) 0.0019(7) 0.0064(7) 0.0002(7)
O17 0.0155(9) 0.0154(9) 0.0229(10) -0.0005(7) 0.0102(8) -0.0014(7)
O18 0.0209(10) 0.0187(10) 0.0245(11) -0.0053(8) 0.0123(8) -0.0037(8)
O19 0.0143(9) 0.0163(9) 0.0185(10) -0.0010(7) 0.0064(8) 0.0003(7)
O20 0.0124(8) 0.0151(9) 0.0158(9) 0.0005(7) 0.0055(7) 0.0001(7)
O101 0.0212(10) 0.0180(10) 0.0231(11) -0.0012(8) 0.0061(8) 0.0034(8)
O201 0.0323(11) 0.0190(10) 0.0292(12) -0.0017(8) 0.0197(10) -0.0001(8)
O301 0.0579(16) 0.0260(12) 0.0432(14) -0.0008(11) 0.0372(13) -0.0037(10)
S101 0.0234(3) 0.0148(3) 0.0213(4) 0.0001(3) 0.0073(3) -0.0001(2)
S201 0.0208(3) 0.0210(3) 0.0178(3) -0.0030(3) 0.0098(3) -0.0007(3)
S301 0.0369(4) 0.0244(4) 0.0368(4) 0.0036(3) 0.0236(4) 0.0004(3)
V1 0.0127(2) 0.0132(2) 0.0137(2) -0.00062(16) 0.00454(18) -0.00080(16)
V2 0.0148(2) 0.0135(2) 0.0144(2) 0.00056(16) 0.00518(18) 0.00008(16)
V3 0.0141(2) 0.0119(2) 0.0155(2) 0.00181(16) 0.00641(18) 0.00042(16)
V4 0.0134(2) 0.0120(2) 0.0160(2) 0.00060(16) 0.00710(18) -0.00085(16)
V5 0.0150(2) 0.0127(2) 0.0159(2) 0.00051(16) 0.00876(18) -0.00093(16)
V6 0.0148(2) 0.0125(2) 0.0165(2) -0.00062(16) 0.00837(18) -0.00031(16)
V7 0.0132(2) 0.0133(2) 0.0160(2) -0.00094(16) 0.00679(18) -0.00065(16)

loop_
_atom_type_symbol
_atom_type_description
_atom_type_scat_dispersion_real
_atom_type_scat_dispersion_imag
_atom_type_scat_source
C C 0.0033 0.0016 'International Tables Vol C Tables 4.2.6.8 and 6.1.1.4'
H H 0.0000 0.0000 'International Tables Vol C Tables 4.2.6.8 and 6.1.1.4'
N N 0.0061 0.0033 'International Tables Vol C Tables 4.2.6.8 and 6.1.1.4'
O O 0.0106 0.0060 'International Tables Vol C Tables 4.2.6.8 and 6.1.1.4'
S S 0.1246 0.1234 'International Tables Vol C Tables 4.2.6.8 and 6.1.1.4'
V V 0.3005 0.5294 'International Tables Vol C Tables 4.2.6.8 and 6.1.1.4'

loop_
_geom_angle_atom_site_label_1
_geom_angle_atom_site_label_2
_geom_angle_atom_site_label_3
_geom_angle_site_symmetry_1
_geom_angle_site_symmetry_3
_geom_angle
S101 C101 H10A . . 109.5
S101 C101 H10B . . 109.5
H10A C101 H10B . . 109.5
S101 C101 H10C . . 109.5
H10A C101 H10C . . 109.5
H10B C101 H10C . . 109.5
S101 C102 H10D . . 109.5
S101 C102 H10E . . 109.5
H10D C102 H10E . . 109.5
S101 C102 H10F . . 109.5
H10D C102 H10F . . 109.5
H10E C102 H10F . . 109.5
S201 C201 H20A . . 109.5
S201 C201 H20B . . 109.5
H20A C201 H20B . . 109.5
S201 C201 H20C . . 109.5
H20A C201 H20C . . 109.5
H20B C201 H20C . . 109.5
S201 C202 H20D . . 109.5
S201 C202 H20E . . 109.5
H20D C202 H20E . . 109.5
S201 C202 H20F . . 109.5
H20D C202 H20F . . 109.5
H20E C202 H20F . . 109.5
S301 C301 H30A . . 109.5
S301 C301 H30B . . 109.5
H30A C301 H30B . . 109.5
S301 C301 H30C . . 109.5
H30A C301 H30C . . 109.5
H30B C301 H30C . . 109.5
S301 C302 H30D . . 109.5
S301 C302 H30E . . 109.5
H30D C302 H30E . . 109.5
S301 C302 H30F . . 109.5
H30D C302 H30F . . 109.5
H30E C302 H30F . . 109.5
N1A N2A N1A 7_566 . 180.0
H1 N1 H2 . . 112(3)
H1 N1 H3 . . 111(3)
H2 N1 H3 . . 100(3)
H1 N1 H4 . . 106(4)
H2 N1 H4 . . 109(4)
H3 N1 H4 . . 119(4)
H5 N2 H6 . . 117(5)
H5 N2 H7 . . 107(5)
H6 N2 H7 . . 105(3)
H5 N2 H8 . . 111(5)
H6 N2 H8 . . 107(3)
H7 N2 H8 . . 110(3)
H9 N3 H10 . . 113(3)
H9 N3 H11 . . 111(3)
H10 N3 H11 . . 110(3)
H9 N3 H12 . . 109(3)
H10 N3 H12 . . 105(3)
H11 N3 H12 . . 108(3)
H13 N4 H14 . . 109(3)
V1 O8 V2 . . 103.48(9)
V4 O9 V3 7_566 . 103.92(9)
V7 O10 V1 7_566 . 154.23(12)
V3 O11 V2 . . 139.14(11)
V2 O12 V5 . . 137.69(10)
V2 O12 V1 . . 97.39(8)
V5 O12 V1 . . 103.36(9)
V4 O13 V7 7_566 . 145.98(11)
V4 O13 V3 7_566 . 96.94(8)
V7 O13 V3 . . 103.35(9)
V2 O14 V6 . . 128.28(11)
V4 O15 V1 . . 147.44(11)
V4 O15 V5 . . 96.23(8)
V1 O15 V5 . . 103.52(9)
V3 O16 V6 . . 138.04(10)
V3 O16 V7 . . 103.18(9)
V6 O16 V7 . . 97.51(8)
V5 O17 V6 . . 142.00(11)
V4 O19 V5 . . 103.75(9)
V7 O20 V6 . . 104.04(9)
O101 S101 C101 . . 104.06(14)
O101 S101 C102 . . 106.84(14)
C101 S101 C102 . . 99.12(19)
O201 S201 C201 . . 105.88(15)
O201 S201 C202 . . 105.45(14)
C201 S201 C202 . . 98.11(17)
O301 S301 C301 . . 104.12(17)
O301 S301 C302 . . 104.75(16)
C301 S301 C302 . . 98.25(19)
O1 V1 O8 . . 105.88(9)
O1 V1 O10 . . 106.74(10)
O8 V1 O10 . . 97.13(9)
O1 V1 O15 . . 106.12(9)
O8 V1 O15 . . 144.10(8)
O10 V1 O15 . . 88.86(8)
O1 V1 O12 . . 105.14(9)
O8 V1 O12 . . 80.57(8)
O10 V1 O12 . . 147.37(9)
O15 V1 O12 . . 75.77(8)
O1 V1 V2 . . 111.31(7)
O8 V1 V2 . . 39.76(6)
O10 V1 V2 . . 128.38(7)
O15 V1 V2 . . 111.79(6)
O12 V1 V2 . . 40.82(5)
O1 V1 V5 . . 115.30(8)
O8 V1 V5 . . 111.26(6)
O10 V1 V5 . . 118.42(6)
O15 V1 V5 . . 38.42(6)
O12 V1 V5 . . 37.99(6)
V2 V1 V5 . . 74.005(16)
O2 V2 O14 . . 104.14(10)
O2 V2 O11 . . 104.61(10)
O14 V2 O11 . . 88.62(9)
O2 V2 O8 . . 101.18(10)
O14 V2 O8 . . 153.89(8)
O11 V2 O8 . . 91.13(8)
O2 V2 O12 . . 106.14(9)
O14 V2 O12 . . 88.35(8)
O11 V2 O12 . . 148.91(9)
O8 V2 O12 . . 78.54(8)
O2 V2 V1 . . 108.30(8)
O14 V2 V1 . . 126.00(6)
O11 V2 V1 . . 121.98(6)
O8 V2 V1 . . 36.76(6)
O12 V2 V1 . . 41.79(6)
O3 V3 O11 . . 104.81(10)
O3 V3 O9 . . 103.75(9)
O11 V3 O9 . . 96.40(9)
O3 V3 O16 . . 103.54(9)
O11 V3 O16 . . 94.32(9)
O9 V3 O16 . . 146.95(8)
O3 V3 O13 . . 108.21(9)
O11 V3 O13 . . 146.90(9)
O9 V3 O13 . . 78.09(8)
O16 V3 O13 . . 75.93(8)
O3 V3 V4 . 7_566 109.70(7)
O11 V3 V4 . 7_566 127.16(7)
O9 V3 V4 . 7_566 37.50(6)
O16 V3 V4 . 7_566 114.32(6)
O13 V3 V4 . 7_566 40.60(5)
O3 V3 V7 . . 115.39(7)
O11 V3 V7 . . 122.44(6)
O9 V3 V7 . . 111.08(6)
O16 V3 V7 . . 38.85(6)
O13 V3 V7 . . 37.66(5)
V4 V3 V7 7_566 . 75.618(16)
O4 V4 O9 . 7_566 106.60(10)
O4 V4 O19 . . 106.89(9)
O9 V4 O19 7_566 . 92.14(9)
O4 V4 O13 . 7_566 107.10(9)
O9 V4 O13 7_566 7_566 81.01(8)
O19 V4 O13 . 7_566 145.88(9)
O4 V4 O15 . . 105.58(9)
O9 V4 O15 7_566 . 147.76(9)
O19 V4 O15 . . 80.39(8)
O13 V4 O15 7_566 . 87.79(8)
O4 V4 V5 . . 107.98(7)
O9 V4 V5 7_566 . 125.84(6)
O19 V4 V5 . . 38.21(6)
O13 V4 V5 7_566 . 124.94(6)
O15 V4 V5 . . 42.44(6)
O4 V4 V3 . 7_566 111.40(7)
O9 V4 V3 7_566 7_566 38.58(6)
O19 V4 V3 . 7_566 123.89(6)
O13 V4 V3 7_566 7_566 42.45(6)
O15 V4 V3 . 7_566 124.21(6)
V5 V4 V3 . 7_566 140.58(2)
O5 V5 O17 . . 106.73(10)
O5 V5 O19 . . 104.84(10)
O17 V5 O19 . . 95.65(9)
O5 V5 O12 . . 103.62(9)
O17 V5 O12 . . 92.54(8)
O19 V5 O12 . . 146.61(8)
O5 V5 O15 . . 107.21(9)
O17 V5 O15 . . 145.87(9)
O19 V5 O15 . . 79.12(8)
O12 V5 O15 . . 76.08(8)
O5 V5 V4 . . 107.49(8)
O17 V5 V4 . . 128.05(7)
O19 V5 V4 . . 38.04(6)
O12 V5 V4 . . 115.54(6)
O15 V5 V4 . . 41.33(6)
O5 V5 V1 . . 115.10(8)
O17 V5 V1 . . 120.27(6)
O19 V5 V1 . . 111.65(6)
O12 V5 V1 . . 38.65(6)
O15 V5 V1 . . 38.07(5)
V4 V5 V1 . . 76.970(16)
O6 V6 O17 . . 104.39(9)
O6 V6 O14 . . 102.88(9)
O17 V6 O14 . . 88.91(9)
O6 V6 O20 . . 100.37(9)
O17 V6 O20 . . 94.21(8)
O14 V6 O20 . . 154.98(8)
O6 V6 O16 . . 107.77(9)
O17 V6 O16 . . 147.80(8)
O14 V6 O16 . . 85.61(8)
O20 V6 O16 . . 78.56(8)
O6 V6 V7 . . 110.69(7)
O17 V6 V7 . . 122.99(7)
O14 V6 V7 . . 123.34(6)
O20 V6 V7 . . 37.12(6)
O16 V6 V7 . . 41.59(5)
O18 V7 O10 . 7_566 107.45(10)
O18 V7 O20 . . 104.50(9)
O10 V7 O20 7_566 . 96.14(9)
O18 V7 O13 . . 104.90(9)
O10 V7 O13 7_566 . 90.97(8)
O20 V7 O13 . . 146.02(8)
O18 V7 O16 . . 105.71(9)
O10 V7 O16 7_566 . 146.56(8)
O20 V7 O16 . . 79.58(8)
O13 V7 O16 . . 76.39(8)
O18 V7 V6 . . 112.56(7)
O10 V7 V6 7_566 . 125.11(7)
O20 V7 V6 . . 38.84(6)
O13 V7 V6 . . 112.44(6)
O16 V7 V6 . . 40.90(5)
O18 V7 V3 . . 114.74(8)
O10 V7 V3 7_566 . 119.95(6)
O20 V7 V3 . . 111.56(6)
O13 V7 V3 . . 39.00(6)
O16 V7 V3 . . 37.97(5)
V6 V7 V3 . . 74.148(16)

loop_
_geom_bond_atom_site_label_1
_geom_bond_atom_site_label_2
_geom_bond_site_symmetry_2
_geom_bond_distance
C101 S101 . 1.770(3)
C101 H10A . 0.9800
C101 H10B . 0.9800
C101 H10C . 0.9800
C102 S101 . 1.783(3)
C102 H10D . 0.9800
C102 H10E . 0.9800
C102 H10F . 0.9800
C201 S201 . 1.770(3)
C201 H20A . 0.9800
C201 H20B . 0.9800
C201 H20C . 0.9800
C202 S201 . 1.780(3)
C202 H20D . 0.9800
C202 H20E . 0.9800
C202 H20F . 0.9800
C301 S301 . 1.761(4)
C301 H30A . 0.9800
C301 H30B . 0.9800
C301 H30C . 0.9800
C302 S301 . 1.776(3)
C302 H30D . 0.9800
C302 H30E . 0.9800
C302 H30F . 0.9800
N1A N2A . 1.181(3)
N2A N1A 7_566 1.181(3)
N1 H1 . 0.869(18)
N1 H2 . 0.877(18)
N1 H3 . 0.850(18)
N1 H4 . 0.863(19)
N2 H5 . 0.89(2)
N2 H6 . 0.908(18)
N2 H7 . 0.875(17)
N2 H8 . 0.890(19)
N3 H9 . 0.877(18)
N3 H10 . 0.861(18)
N3 H11 . 0.869(18)
N3 H12 . 0.876(18)
N4 H13 . 0.878(18)
N4 H14 . 0.869(18)
O1 V1 . 1.6038(19)
O2 V2 . 1.598(2)
O3 V3 . 1.6089(19)
O4 V4 . 1.6016(19)
O5 V5 . 1.6057(19)
O6 V6 . 1.6017(19)
O8 V1 . 1.7958(19)
O8 V2 . 1.9191(19)
O9 V4 7_566 1.8205(19)
O9 V3 . 1.8647(19)
O10 V7 7_566 1.786(2)
O10 V1 . 1.801(2)
O11 V3 . 1.7472(19)
O11 V2 . 1.8662(19)
O12 V2 . 1.9235(19)
O12 V5 . 1.9323(19)
O12 V1 . 1.9607(19)
O13 V4 7_566 1.9030(19)
O13 V7 . 1.9162(19)
O13 V3 . 1.9737(19)
O14 V2 . 1.7878(19)
O14 V6 . 1.8337(19)
O15 V4 . 1.9103(19)
O15 V1 . 1.9368(19)
O15 V5 . 1.9519(19)
O16 V3 . 1.9283(18)
O16 V6 . 1.9393(18)
O16 V7 . 1.9662(19)
O17 V5 . 1.7766(19)
O17 V6 . 1.8186(19)
O18 V7 . 1.603(2)
O19 V4 . 1.8243(19)
O19 V5 . 1.8309(19)
O20 V7 . 1.8267(19)
O20 V6 . 1.8983(19)
O101 S101 . 1.541(2)
O201 S201 . 1.526(2)
O301 S301 . 1.511(2)
V1 V2 . 2.9179(6)
V1 V5 . 3.0542(6)
V3 V4 7_566 2.9025(6)
V3 V7 . 3.0517(6)
V4 O9 7_566 1.8205(19)
V4 O13 7_566 1.9029(19)
V4 V5 . 2.8755(6)
V4 V3 7_566 2.9026(6)
V6 V7 . 2.9365(6)
V7 O10 7_566 1.786(2)

loop_
_geom_torsion_atom_site_label_1
_geom_torsion_atom_site_label_2
_geom_torsion_atom_site_label_3
_geom_torsion_atom_site_label_4
_geom_torsion_site_symmetry_1
_geom_torsion_site_symmetry_4
_geom_torsion
V2 O8 V1 O1 . . 104.41(10)
V2 O8 V1 O10 . . -145.87(9)
V2 O8 V1 O15 . . -47.89(18)
V2 O8 V1 O12 . . 1.23(8)
V2 O8 V1 V5 . . -21.57(10)
V7 O10 V1 O1 7_566 . -97.0(3)
V7 O10 V1 O8 7_566 . 154.0(3)
V7 O10 V1 O15 7_566 . 9.5(3)
V7 O10 V1 O12 7_566 . 70.3(3)
V7 O10 V1 V2 7_566 . 126.7(2)
V7 O10 V1 V5 7_566 . 35.1(3)
V6 O14 V2 O2 . . 176.45(13)
V6 O14 V2 O11 . . -78.83(14)
V6 O14 V2 O8 . . 10.9(3)
V6 O14 V2 O12 . . 70.22(13)
V6 O14 V2 V1 . . 50.77(16)
V3 O11 V2 O2 . . 153.00(17)
V3 O11 V2 O14 . . 48.74(18)
V3 O11 V2 O8 . . -105.14(18)
V3 O11 V2 O12 . . -35.8(3)
V3 O11 V2 V1 . . -83.95(18)
V2 O11 V3 O3 . . -134.58(17)
V2 O11 V3 O9 . . 119.34(17)
V2 O11 V3 O16 . . -29.34(18)
V2 O11 V3 O13 . . 41.4(3)
V2 O11 V3 V4 . 7_566 95.79(17)
V2 O11 V3 V7 . . -0.7(2)
V4 O9 V3 O3 7_566 . 104.55(11)
V4 O9 V3 O11 7_566 . -148.46(10)
V4 O9 V3 O16 7_566 . -40.32(19)
V4 O9 V3 O13 7_566 . -1.54(9)
V4 O9 V3 V7 7_566 . -20.01(10)
V5 O19 V4 O4 . . -97.81(11)
V5 O19 V4 O9 . 7_566 154.12(10)
V5 O19 V4 O13 . 7_566 77.03(17)
V5 O19 V4 O15 . . 5.67(9)
V5 O19 V4 V3 . 7_566 130.64(6)
V6 O17 V5 O5 . . -135.74(19)
V6 O17 V5 O19 . . 116.89(19)
V6 O17 V5 O12 . . -30.70(19)
V6 O17 V5 O15 . . 38.0(3)
V6 O17 V5 V4 . . 94.94(19)
V6 O17 V5 V1 . . -2.3(2)
V4 O19 V5 O5 . . 99.54(11)
V4 O19 V5 O17 . . -151.47(10)
V4 O19 V5 O12 . . -48.11(19)
V4 O19 V5 O15 . . -5.58(9)
V4 O19 V5 V1 . . -25.72(10)
V5 O17 V6 O6 . . 152.04(18)
V5 O17 V6 O14 . . 49.03(19)
V5 O17 V6 O20 . . -106.12(19)
V5 O17 V6 O16 . . -31.0(3)
V5 O17 V6 V7 . . -80.99(19)
V2 O14 V6 O6 . . -178.79(13)
V2 O14 V6 O17 . . -74.28(14)
V2 O14 V6 O20 . . 23.4(3)
V2 O14 V6 O16 . . 73.97(13)
V2 O14 V6 V7 . . 55.46(15)
V7 O20 V6 O6 . . -110.70(10)
V7 O20 V6 O17 . . 143.83(9)
V7 O20 V6 O14 . . 47.4(2)
V7 O20 V6 O16 . . -4.47(8)
V6 O20 V7 O18 . . 108.09(10)
V6 O20 V7 O10 . 7_566 -142.08(9)
V6 O20 V7 O13 . . -41.11(18)
V6 O20 V7 O16 . . 4.39(8)
V6 O20 V7 V3 . . -16.46(10)

_cod_database_fobs_code 2021258
